data_7135476
loop_
_publ_author_name
'Zwaihed, Walaa'
'Maurel, Fran&#xe7;ois'
'Allain, Magali'
'Pauli, Guido F.'
'Cabanetos, Cl&#xe9;ment'
'Kobeissi, Marwan'
'Schmaltz, Bruno'

_publ_section_title
;
 From benzyl to fluorenyl: enhancing photostability and modulating
 optoelectronic properties of <i>para</i>-azaquinodimethanes.
;
_journal_issue 10
_journal_name_full 'Chemical communications (Cambridge, England)'
_journal_page_first 3347
_journal_page_last 3351
_journal_paper_doi 10.1039/d5cc06382e
_journal_volume 62
_journal_year 2026
_chemical_formula_moiety 'C42 H42 N2 O2'
_chemical_formula_sum 'C42 H42 N2 O2'
_chemical_formula_weight 606.77
_space_group_IT_number 2
_space_group_name_Hall '-P 1'
_space_group_name_H-M_alt 'P -1'
_symmetry_cell_setting triclinic
_symmetry_Int_Tables_number 2
_symmetry_space_group_name_Hall '-P 1'
_symmetry_space_group_name_H-M 'P -1'
_atom_sites_solution_hydrogens geom
_atom_sites_solution_primary dual
_atom_sites_solution_secondary difmap
_audit_creation_date 2022-06-08T18:05:42-00:00
_audit_creation_method 'WinGX routine CIF_UPDATE'
_audit_update_record
;
2025-06-12 deposited with the CCDC.	2026-01-08 downloaded from the CCDC.
;
_cell_angle_alpha 110.038(2)
_cell_angle_beta 98.621(2)
_cell_angle_gamma 90.387(2)
_cell_formula_units_Z 2
_cell_length_a 7.5529(2)
_cell_length_b 14.0354(4)
_cell_length_c 16.8483(5)
_cell_measurement_reflns_used 7936
_cell_measurement_temperature 200.0(2)
_cell_measurement_theta_max 75.846
_cell_measurement_theta_min 3.308
_cell_volume 1655.73(8)
_computing_cell_refinement 'CrysAlisPro 1.171.41.118a (Rigaku OD, 2021)'
_computing_data_collection 'CrysAlisPro 1.171.41.118a (Rigaku OD, 2021)'
_computing_data_reduction 'CrysAlisPro 1.171.41.118a (Rigaku OD, 2021)'
_computing_molecular_graphics 'DIAMOND 3.2k (Crystal Impact GbR, 2014)'
_computing_publication_material 'WinGX publication routines (Farrugia, V2018)'
_computing_structure_refinement 'SHELXL-2018/3 (Sheldrick, 2018)'
_computing_structure_solution 'SHELXT-2018/2 (Sheldrick, 2018)'
_diffrn_ambient_temperature 200.0(2)
_diffrn_detector_area_resol_mean 5.199
_diffrn_measured_fraction_theta_full 0.981
_diffrn_measured_fraction_theta_max 0.96
_diffrn_measurement_device_type 'SuperNova, Single source at offset, AtlasS2'
_diffrn_measurement_method '\w scans'
_diffrn_radiation_monochromator mirror
_diffrn_radiation_type CuK\a
_diffrn_radiation_wavelength 1.54184
_diffrn_reflns_av_R_equivalents 0.0235
_diffrn_reflns_av_unetI/netI 0.0325
_diffrn_reflns_Laue_measured_fraction_full 0.981
_diffrn_reflns_Laue_measured_fraction_max 0.96
_diffrn_reflns_limit_h_max 9
_diffrn_reflns_limit_h_min -8
_diffrn_reflns_limit_k_max 17
_diffrn_reflns_limit_k_min -16
_diffrn_reflns_limit_l_max 21
_diffrn_reflns_limit_l_min -20
_diffrn_reflns_number 13789
_diffrn_reflns_point_group_measured_fraction_full 0.981
_diffrn_reflns_point_group_measured_fraction_max 0.96
_diffrn_reflns_theta_full 70
_diffrn_reflns_theta_max 76.22
_diffrn_reflns_theta_min 2.829
_exptl_absorpt_coefficient_mu 0.575
_exptl_absorpt_correction_T_max 1
_exptl_absorpt_correction_T_min 0.68406
_exptl_absorpt_correction_type multi-scan
_exptl_absorpt_process_details
;
        CrysAlisPro 1.171.41.118a (Rigaku Oxford Diffraction, 2021)
        Empirical absorption correction using spherical harmonics,
        implemented in SCALE3 ABSPACK scaling algorithm.
;
_exptl_crystal_colour red
_exptl_crystal_density_diffrn 1.217
_exptl_crystal_description prism
_exptl_crystal_F_000 648
_exptl_crystal_size_max 0.378
_exptl_crystal_size_mid 0.18
_exptl_crystal_size_min 0.095
_refine_diff_density_max 0.216
_refine_diff_density_min -0.161
_refine_diff_density_rms 0.036
_refine_ls_extinction_method none
_refine_ls_goodness_of_fit_ref 1.029
_refine_ls_hydrogen_treatment constr
_refine_ls_matrix_type full
_refine_ls_number_parameters 417
_refine_ls_number_reflns 6668
_refine_ls_number_restraints 0
_refine_ls_restrained_S_all 1.029
_refine_ls_R_factor_all 0.0467
_refine_ls_R_factor_gt 0.0418
_refine_ls_shift/su_max 0
_refine_ls_shift/su_mean 0
_refine_ls_structure_factor_coef Fsqd
_refine_ls_weighting_details 'w=1/[\s^2^(Fo^2^)+(0.0659P)^2^+0.1501P] where P=(Fo^2^+2Fc^2^)/3'
_refine_ls_weighting_scheme calc
_refine_ls_wR_factor_gt 0.1125
_refine_ls_wR_factor_ref 0.118
_reflns_Friedel_coverage 0
_reflns_number_gt 5865
_reflns_number_total 6668
_reflns_threshold_expression 'I > 2\s(I)'
_cod_data_source_file d5cc06382e2.cif
_cod_data_source_block pj-fqm-f1_autored
_cod_database_code 7135476
_shelx_shelxl_version_number 2018/3

loop_
_symmetry_equiv_pos_as_xyz
'x, y, z'
'-x, -y, -z'

loop_
_atom_site_label
_atom_site_type_symbol
_atom_site_fract_x
_atom_site_fract_y
_atom_site_fract_z
_atom_site_U_iso_or_equiv
_atom_site_adp_type
_atom_site_occupancy
_atom_site_site_symmetry_order
_atom_site_calc_flag
_atom_site_refinement_flags_posn
_atom_site_refinement_flags_adp
_atom_site_refinement_flags_occupancy
_atom_site_disorder_assembly
_atom_site_disorder_group
C1 C 0.75648(15) 0.75035(8) 0.53363(7) 0.0338(2) Uani 1 1 d . . . . .
C2 C 0.73411(15) 0.64287(8) 0.52460(7) 0.0335(2) Uani 1 1 d . . . . .
C3 C 0.73776(14) 0.60294(8) 0.58901(7) 0.0333(2) Uani 1 1 d . . . . .
C4 C 0.73020(15) 0.65407(8) 0.68117(7) 0.0339(2) Uani 1 1 d . . . . .
C5 C 0.68392(17) 0.75053(9) 0.72823(7) 0.0398(2) Uani 1 1 d . . . . .
H5 H 0.649832 0.797789 0.700527 0.048 Uiso 1 1 calc R U . . .
C6 C 0.68781(18) 0.77742(10) 0.81601(8) 0.0457(3) Uani 1 1 d . . . . .
H6 H 0.656862 0.843434 0.848041 0.055 Uiso 1 1 calc R U . . .
C7 C 0.73629(19) 0.70914(11) 0.85746(8) 0.0485(3) Uani 1 1 d . . . . .
H7 H 0.743213 0.729633 0.917806 0.058 Uiso 1 1 calc R U . . .
C8 C 0.77460(18) 0.61127(10) 0.81119(8) 0.0446(3) Uani 1 1 d . . . . .
H8 H 0.805137 0.563852 0.839154 0.053 Uiso 1 1 calc R U . . .
C9 C 0.76768(15) 0.58345(9) 0.72318(7) 0.0366(2) Uani 1 1 d . . . . .
C10 C 0.79087(16) 0.48511(9) 0.65943(7) 0.0374(2) Uani 1 1 d . . . . .
C11 C 0.83282(19) 0.39344(10) 0.66954(9) 0.0466(3) Uani 1 1 d . . . . .
H11 H 0.850168 0.387931 0.724791 0.056 Uiso 1 1 calc R U . . .
C12 C 0.8490(2) 0.31001(10) 0.59793(10) 0.0520(3) Uani 1 1 d . . . . .
H12 H 0.877903 0.246795 0.603936 0.062 Uiso 1 1 calc R U . . .
C13 C 0.8231(2) 0.31871(9) 0.51725(9) 0.0491(3) Uani 1 1 d . . . . .
H13 H 0.834227 0.260968 0.46857 0.059 Uiso 1 1 calc R U . . .
C14 C 0.78127(18) 0.41044(9) 0.50647(8) 0.0429(3) Uani 1 1 d . . . . .
H14 H 0.76381 0.415273 0.45099 0.051 Uiso 1 1 calc R U . . .
C15 C 0.76526(15) 0.49503(8) 0.57795(7) 0.0353(2) Uani 1 1 d . . . . .
C16 C 0.66499(15) 0.71600(8) 0.38823(7) 0.0328(2) Uani 1 1 d . . . . .
C17 C 0.69619(15) 0.60959(8) 0.37843(7) 0.0336(2) Uani 1 1 d . . . . .
C18 C 0.60042(14) 0.75591(8) 0.32586(7) 0.0331(2) Uani 1 1 d . . . . .
C19 C 0.60533(15) 0.86665(9) 0.34114(7) 0.0348(2) Uani 1 1 d . . . . .
C20 C 0.65240(18) 0.95188(9) 0.41469(8) 0.0423(3) Uani 1 1 d . . . . .
H20 H 0.682501 0.944415 0.46896 0.051 Uiso 1 1 calc R U . . .
C21 C 0.65507(19) 1.04808(10) 0.40816(9) 0.0483(3) Uani 1 1 d . . . . .
H21 H 0.686392 1.106182 0.458439 0.058 Uiso 1 1 calc R U . . .
C22 C 0.61268(19) 1.06045(10) 0.32936(10) 0.0494(3) Uani 1 1 d . . . . .
H22 H 0.619371 1.126468 0.325848 0.059 Uiso 1 1 calc R U . . .
C23 C 0.56075(18) 0.97695(10) 0.25594(9) 0.0458(3) Uani 1 1 d . . . . .
H23 H 0.528578 0.985334 0.202122 0.055 Uiso 1 1 calc R U . . .
C24 C 0.55617(15) 0.88070(9) 0.26182(7) 0.0371(2) Uani 1 1 d . . . . .
C25 C 0.50489(15) 0.78170(9) 0.19593(7) 0.0371(2) Uani 1 1 d . . . . .
C26 C 0.43916(18) 0.75791(11) 0.10944(8) 0.0453(3) Uani 1 1 d . . . . .
H26 H 0.42826 0.809759 0.084975 0.054 Uiso 1 1 calc R U . . .
C27 C 0.38978(19) 0.65776(12) 0.05941(8) 0.0491(3) Uani 1 1 d . . . . .
H27 H 0.346119 0.6403 0.000007 0.059 Uiso 1 1 calc R U . . .
C28 C 0.40401(18) 0.58273(10) 0.09601(8) 0.0451(3) Uani 1 1 d . . . . .
H28 H 0.367663 0.514313 0.061363 0.054 Uiso 1 1 calc R U . . .
C29 C 0.47050(16) 0.60591(9) 0.18247(7) 0.0395(2) Uani 1 1 d . . . . .
H29 H 0.47736 0.553814 0.206691 0.047 Uiso 1 1 calc R U . . .
C30 C 0.52709(14) 0.70587(9) 0.23355(7) 0.0340(2) Uani 1 1 d . . . . .
C31 C 0.84998(16) 0.92092(8) 0.62129(7) 0.0370(2) Uani 1 1 d . . . . .
H31A H 0.732592 0.945275 0.604286 0.044 Uiso 1 1 calc R U . . .
H31B H 0.934134 0.930579 0.584539 0.044 Uiso 1 1 calc R U . . .
C32 C 0.92184(17) 0.97995(9) 0.71440(7) 0.0388(2) Uani 1 1 d . . . . .
H32A H 1.040013 0.955898 0.730701 0.047 Uiso 1 1 calc R U . . .
H32B H 0.838907 0.968234 0.750868 0.047 Uiso 1 1 calc R U . . .
C33 C 0.94133(16) 1.09327(9) 0.72898(7) 0.0380(2) Uani 1 1 d . . . . .
H33A H 1.025381 1.103996 0.69259 0.046 Uiso 1 1 calc R U . . .
H33B H 0.823278 1.115782 0.710472 0.046 Uiso 1 1 calc R U . . .
C34 C 1.00929(17) 1.15907(9) 0.82178(7) 0.0395(2) Uani 1 1 d . . . . .
H34A H 0.929829 1.145591 0.858937 0.047 Uiso 1 1 calc R U . . .
H34B H 1.131192 1.140275 0.839362 0.047 Uiso 1 1 calc R U . . .
C35 C 1.01521(18) 1.27182(9) 0.83458(8) 0.0434(3) Uani 1 1 d . . . . .
H35A H 0.89237 1.290685 0.818686 0.052 Uiso 1 1 calc R U . . .
H35B H 1.09065 1.284415 0.795509 0.052 Uiso 1 1 calc R U . . .
C36 C 1.0891(2) 1.33982(11) 0.92619(10) 0.0598(4) Uani 1 1 d . . . . .
H36A H 1.017071 1.326623 0.96553 0.09 Uiso 1 1 calc R U . . .
H36B H 1.083674 1.411244 0.93084 0.09 Uiso 1 1 calc R U . . .
H36C H 1.213938 1.325258 0.941011 0.09 Uiso 1 1 calc R U . . .
C37 C 0.73953(16) 0.44189(8) 0.29208(7) 0.0359(2) Uani 1 1 d . . . . .
H37A H 0.643771 0.412687 0.312673 0.043 Uiso 1 1 calc R U . . .
H37B H 0.855647 0.440084 0.327522 0.043 Uiso 1 1 calc R U . . .
C38 C 0.74439(17) 0.38065(9) 0.19915(7) 0.0389(2) Uani 1 1 d . . . . .
H38A H 0.837546 0.411347 0.178183 0.047 Uiso 1 1 calc R U . . .
H38B H 0.627035 0.381046 0.16408 0.047 Uiso 1 1 calc R U . . .
C39 C 0.78602(16) 0.27176(9) 0.19049(7) 0.0383(2) Uani 1 1 d . . . . .
H39A H 0.911648 0.271371 0.217523 0.046 Uiso 1 1 calc R U . . .
H39B H 0.707158 0.246828 0.222067 0.046 Uiso 1 1 calc R U . . .
C40 C 0.76079(17) 0.19919(9) 0.09814(7) 0.0412(3) Uani 1 1 d . . . . .
H40A H 0.635975 0.200585 0.070569 0.049 Uiso 1 1 calc R U . . .
H40B H 0.841967 0.222913 0.066812 0.049 Uiso 1 1 calc R U . . .
C41 C 0.7984(2) 0.09088(10) 0.09086(8) 0.0500(3) Uani 1 1 d . . . . .
H41A H 0.722067 0.068603 0.124961 0.06 Uiso 1 1 calc R U . . .
H41B H 0.925193 0.088988 0.115599 0.06 Uiso 1 1 calc R U . . .
C42 C 0.7636(3) 0.01674(12) -0.00107(10) 0.0657(4) Uani 1 1 d . . . . .
H42A H 0.637735 0.017357 -0.025756 0.099 Uiso 1 1 calc R U . . .
H42B H 0.789118 -0.051871 -0.00173 0.099 Uiso 1 1 calc R U . . .
H42C H 0.841449 0.037021 -0.034858 0.099 Uiso 1 1 calc R U . . .
N1 N 0.72017(13) 0.78325(7) 0.47087(6) 0.0349(2) Uani 1 1 d . . . . .
N2 N 0.72301(13) 0.57655(7) 0.44145(6) 0.0349(2) Uani 1 1 d . . . . .
O1 O 0.83000(12) 0.81439(6) 0.61110(5) 0.03942(19) Uani 1 1 d . . . . .
O2 O 0.70522(12) 0.54561(6) 0.29941(5) 0.03855(19) Uani 1 1 d . . . . .

loop_
_atom_site_aniso_label
_atom_site_aniso_U_11
_atom_site_aniso_U_22
_atom_site_aniso_U_33
_atom_site_aniso_U_23
_atom_site_aniso_U_13
_atom_site_aniso_U_12
C1 0.0405(6) 0.0296(5) 0.0299(5) 0.0098(4) 0.0027(4) 0.0019(4)
C2 0.0390(6) 0.0292(5) 0.0316(5) 0.0112(4) 0.0018(4) 0.0019(4)
C3 0.0366(5) 0.0303(5) 0.0330(5) 0.0122(4) 0.0026(4) 0.0016(4)
C4 0.0356(5) 0.0348(5) 0.0328(5) 0.0143(4) 0.0034(4) 0.0005(4)
C5 0.0447(6) 0.0380(6) 0.0380(6) 0.0141(5) 0.0082(4) 0.0034(5)
C6 0.0525(7) 0.0434(6) 0.0387(6) 0.0090(5) 0.0122(5) 0.0016(5)
C7 0.0557(7) 0.0564(8) 0.0337(6) 0.0152(5) 0.0095(5) -0.0034(6)
C8 0.0505(7) 0.0510(7) 0.0380(6) 0.0237(5) 0.0054(5) -0.0033(5)
C9 0.0382(6) 0.0378(6) 0.0372(5) 0.0181(4) 0.0049(4) -0.0015(4)
C10 0.0395(6) 0.0358(6) 0.0416(6) 0.0199(5) 0.0057(4) -0.0009(4)
C11 0.0561(7) 0.0424(6) 0.0515(7) 0.0288(6) 0.0098(5) 0.0037(5)
C12 0.0653(9) 0.0341(6) 0.0651(8) 0.0274(6) 0.0125(7) 0.0051(6)
C13 0.0638(8) 0.0297(6) 0.0546(7) 0.0147(5) 0.0125(6) 0.0024(5)
C14 0.0566(7) 0.0309(5) 0.0420(6) 0.0142(5) 0.0067(5) 0.0008(5)
C15 0.0392(6) 0.0313(5) 0.0379(5) 0.0164(4) 0.0034(4) -0.0004(4)
C16 0.0380(5) 0.0300(5) 0.0314(5) 0.0122(4) 0.0045(4) 0.0016(4)
C17 0.0387(5) 0.0302(5) 0.0298(5) 0.0097(4) 0.0016(4) 0.0014(4)
C18 0.0357(5) 0.0323(5) 0.0326(5) 0.0132(4) 0.0052(4) 0.0011(4)
C19 0.0348(5) 0.0350(5) 0.0400(5) 0.0194(4) 0.0068(4) 0.0035(4)
C20 0.0523(7) 0.0335(6) 0.0430(6) 0.0169(5) 0.0044(5) 0.0021(5)
C21 0.0555(7) 0.0327(6) 0.0572(7) 0.0179(5) 0.0051(6) 0.0017(5)
C22 0.0505(7) 0.0389(6) 0.0691(8) 0.0321(6) 0.0090(6) 0.0050(5)
C23 0.0455(7) 0.0493(7) 0.0557(7) 0.0349(6) 0.0082(5) 0.0058(5)
C24 0.0341(5) 0.0425(6) 0.0418(6) 0.0229(5) 0.0074(4) 0.0043(4)
C25 0.0355(5) 0.0449(6) 0.0377(6) 0.0219(5) 0.0078(4) 0.0050(4)
C26 0.0485(7) 0.0578(7) 0.0376(6) 0.0268(5) 0.0059(5) 0.0070(5)
C27 0.0506(7) 0.0664(8) 0.0310(5) 0.0191(5) 0.0030(5) 0.0070(6)
C28 0.0475(7) 0.0476(7) 0.0347(6) 0.0095(5) 0.0015(5) 0.0033(5)
C29 0.0431(6) 0.0394(6) 0.0345(5) 0.0129(5) 0.0020(4) 0.0031(5)
C30 0.0336(5) 0.0401(6) 0.0318(5) 0.0171(4) 0.0048(4) 0.0043(4)
C31 0.0467(6) 0.0286(5) 0.0337(5) 0.0099(4) 0.0027(4) -0.0018(4)
C32 0.0463(6) 0.0329(5) 0.0337(5) 0.0092(4) 0.0021(4) -0.0004(4)
C33 0.0433(6) 0.0341(5) 0.0340(5) 0.0092(4) 0.0045(4) -0.0008(4)
C34 0.0451(6) 0.0343(6) 0.0356(5) 0.0086(4) 0.0040(4) 0.0015(4)
C35 0.0471(7) 0.0348(6) 0.0447(6) 0.0094(5) 0.0073(5) -0.0002(5)
C36 0.0590(8) 0.0422(7) 0.0585(8) -0.0029(6) -0.0011(6) 0.0000(6)
C37 0.0430(6) 0.0288(5) 0.0333(5) 0.0092(4) 0.0027(4) 0.0045(4)
C38 0.0458(6) 0.0357(6) 0.0324(5) 0.0093(4) 0.0039(4) 0.0066(5)
C39 0.0458(6) 0.0347(5) 0.0308(5) 0.0079(4) 0.0037(4) 0.0052(4)
C40 0.0509(7) 0.0385(6) 0.0310(5) 0.0081(4) 0.0063(5) 0.0064(5)
C41 0.0682(9) 0.0370(6) 0.0396(6) 0.0068(5) 0.0089(6) 0.0078(6)
C42 0.0850(12) 0.0457(8) 0.0500(8) -0.0027(6) 0.0071(7) 0.0099(7)
N1 0.0442(5) 0.0292(4) 0.0311(4) 0.0116(4) 0.0029(4) 0.0017(4)
N2 0.0442(5) 0.0289(4) 0.0307(4) 0.0109(3) 0.0022(3) 0.0017(4)
O1 0.0562(5) 0.0289(4) 0.0301(4) 0.0098(3) -0.0012(3) -0.0021(3)
O2 0.0535(5) 0.0303(4) 0.0296(4) 0.0089(3) 0.0031(3) 0.0067(3)

loop_
_atom_type_symbol
_atom_type_description
_atom_type_scat_dispersion_real
_atom_type_scat_dispersion_imag
_atom_type_scat_source
C C 0.0181 0.0091 'International Tables Vol C Tables 4.2.6.8 and 6.1.1.4'
H H 0 0 'International Tables Vol C Tables 4.2.6.8 and 6.1.1.4'
N N 0.0311 0.018 'International Tables Vol C Tables 4.2.6.8 and 6.1.1.4'
O O 0.0492 0.0322 'International Tables Vol C Tables 4.2.6.8 and 6.1.1.4'

loop_
_geom_angle_atom_site_label_1
_geom_angle_atom_site_label_2
_geom_angle_atom_site_label_3
_geom_angle
_geom_angle_site_symmetry_1
_geom_angle_site_symmetry_3
_geom_angle_publ_flag
N1 C1 O1 119.83(10) . . ?
N1 C1 C2 123.63(10) . . ?
O1 C1 C2 116.39(9) . . ?
C3 C2 N2 118.38(10) . . ?
C3 C2 C1 127.57(10) . . ?
N2 C2 C1 113.82(9) . . ?
C2 C3 C4 130.11(10) . . ?
C2 C3 C15 124.20(10) . . ?
C4 C3 C15 105.54(9) . . ?
C5 C4 C9 118.63(10) . . ?
C5 C4 C3 132.69(10) . . ?
C9 C4 C3 108.52(10) . . ?
C6 C5 C4 119.70(11) . . ?
C6 C5 H5 120.2 . . ?
C4 C5 H5 120.2 . . ?
C7 C6 C5 120.93(12) . . ?
C7 C6 H6 119.5 . . ?
C5 C6 H6 119.5 . . ?
C8 C7 C6 120.25(11) . . ?
C8 C7 H7 119.9 . . ?
C6 C7 H7 119.9 . . ?
C7 C8 C9 119.00(12) . . ?
C7 C8 H8 120.5 . . ?
C9 C8 H8 120.5 . . ?
C8 C9 C4 121.25(11) . . ?
C8 C9 C10 130.09(11) . . ?
C4 C9 C10 108.65(10) . . ?
C11 C10 C15 121.37(11) . . ?
C11 C10 C9 130.15(11) . . ?
C15 C10 C9 108.47(10) . . ?
C12 C11 C10 119.07(12) . . ?
C12 C11 H11 120.5 . . ?
C10 C11 H11 120.5 . . ?
C11 C12 C13 120.08(12) . . ?
C11 C12 H12 120 . . ?
C13 C12 H12 120 . . ?
C12 C13 C14 121.26(12) . . ?
C12 C13 H13 119.4 . . ?
C14 C13 H13 119.4 . . ?
C13 C14 C15 119.26(11) . . ?
C13 C14 H14 120.4 . . ?
C15 C14 H14 120.4 . . ?
C14 C15 C10 118.95(11) . . ?
C14 C15 C3 132.37(10) . . ?
C10 C15 C3 108.50(10) . . ?
C18 C16 N1 117.88(10) . . ?
C18 C16 C17 128.51(10) . . ?
N1 C16 C17 113.46(9) . . ?
N2 C17 O2 119.06(10) . . ?
N2 C17 C16 123.78(10) . . ?
O2 C17 C16 117.08(9) . . ?
C16 C18 C19 123.14(10) . . ?
C16 C18 C30 131.33(10) . . ?
C19 C18 C30 105.41(9) . . ?
C20 C19 C24 118.73(11) . . ?
C20 C19 C18 132.66(10) . . ?
C24 C19 C18 108.58(10) . . ?
C21 C20 C19 119.57(11) . . ?
C21 C20 H20 120.2 . . ?
C19 C20 H20 120.2 . . ?
C22 C21 C20 121.04(13) . . ?
C22 C21 H21 119.5 . . ?
C20 C21 H21 119.5 . . ?
C23 C22 C21 120.19(11) . . ?
C23 C22 H22 119.9 . . ?
C21 C22 H22 119.9 . . ?
C22 C23 C24 119.21(11) . . ?
C22 C23 H23 120.4 . . ?
C24 C23 H23 120.4 . . ?
C23 C24 C19 121.19(12) . . ?
C23 C24 C25 130.39(11) . . ?
C19 C24 C25 108.42(10) . . ?
C26 C25 C30 121.66(12) . . ?
C26 C25 C24 129.29(11) . . ?
C30 C25 C24 109.03(10) . . ?
C27 C26 C25 119.12(12) . . ?
C27 C26 H26 120.4 . . ?
C25 C26 H26 120.4 . . ?
C26 C27 C28 119.99(11) . . ?
C26 C27 H27 120 . . ?
C28 C27 H27 120 . . ?
C27 C28 C29 121.19(12) . . ?
C27 C28 H28 119.4 . . ?
C29 C28 H28 119.4 . . ?
C28 C29 C30 119.82(11) . . ?
C28 C29 H29 120.1 . . ?
C30 C29 H29 120.1 . . ?
C29 C30 C25 118.09(10) . . ?
C29 C30 C18 133.53(10) . . ?
C25 C30 C18 108.25(10) . . ?
O1 C31 C32 108.11(9) . . ?
O1 C31 H31A 110.1 . . ?
C32 C31 H31A 110.1 . . ?
O1 C31 H31B 110.1 . . ?
C32 C31 H31B 110.1 . . ?
H31A C31 H31B 108.4 . . ?
C31 C32 C33 110.18(9) . . ?
C31 C32 H32A 109.6 . . ?
C33 C32 H32A 109.6 . . ?
C31 C32 H32B 109.6 . . ?
C33 C32 H32B 109.6 . . ?
H32A C32 H32B 108.1 . . ?
C34 C33 C32 113.79(10) . . ?
C34 C33 H33A 108.8 . . ?
C32 C33 H33A 108.8 . . ?
C34 C33 H33B 108.8 . . ?
C32 C33 H33B 108.8 . . ?
H33A C33 H33B 107.7 . . ?
C35 C34 C33 112.10(10) . . ?
C35 C34 H34A 109.2 . . ?
C33 C34 H34A 109.2 . . ?
C35 C34 H34B 109.2 . . ?
C33 C34 H34B 109.2 . . ?
H34A C34 H34B 107.9 . . ?
C34 C35 C36 113.50(11) . . ?
C34 C35 H35A 108.9 . . ?
C36 C35 H35A 108.9 . . ?
C34 C35 H35B 108.9 . . ?
C36 C35 H35B 108.9 . . ?
H35A C35 H35B 107.7 . . ?
C35 C36 H36A 109.5 . . ?
C35 C36 H36B 109.5 . . ?
H36A C36 H36B 109.5 . . ?
C35 C36 H36C 109.5 . . ?
H36A C36 H36C 109.5 . . ?
H36B C36 H36C 109.5 . . ?
O2 C37 C38 108.66(9) . . ?
O2 C37 H37A 110 . . ?
C38 C37 H37A 110 . . ?
O2 C37 H37B 110 . . ?
C38 C37 H37B 110 . . ?
H37A C37 H37B 108.3 . . ?
C37 C38 C39 109.45(9) . . ?
C37 C38 H38A 109.8 . . ?
C39 C38 H38A 109.8 . . ?
C37 C38 H38B 109.8 . . ?
C39 C38 H38B 109.8 . . ?
H38A C38 H38B 108.2 . . ?
C40 C39 C38 113.56(9) . . ?
C40 C39 H39A 108.9 . . ?
C38 C39 H39A 108.9 . . ?
C40 C39 H39B 108.9 . . ?
C38 C39 H39B 108.9 . . ?
H39A C39 H39B 107.7 . . ?
C41 C40 C39 112.83(10) . . ?
C41 C40 H40A 109 . . ?
C39 C40 H40A 109 . . ?
C41 C40 H40B 109 . . ?
C39 C40 H40B 109 . . ?
H40A C40 H40B 107.8 . . ?
C40 C41 C42 113.15(12) . . ?
C40 C41 H41A 108.9 . . ?
C42 C41 H41A 108.9 . . ?
C40 C41 H41B 108.9 . . ?
C42 C41 H41B 108.9 . . ?
H41A C41 H41B 107.8 . . ?
C41 C42 H42A 109.5 . . ?
C41 C42 H42B 109.5 . . ?
H42A C42 H42B 109.5 . . ?
C41 C42 H42C 109.5 . . ?
H42A C42 H42C 109.5 . . ?
H42B C42 H42C 109.5 . . ?
C1 N1 C16 120.48(9) . . ?
C17 N2 C2 120.42(10) . . ?
C1 O1 C31 116.96(8) . . ?
C17 O2 C37 115.78(8) . . ?

loop_
_geom_bond_atom_site_label_1
_geom_bond_atom_site_label_2
_geom_bond_distance
_geom_bond_site_symmetry_2
_geom_bond_publ_flag
C1 N1 1.2868(14) . ?
C1 O1 1.3386(13) . ?
C1 C2 1.4694(15) . ?
C2 C3 1.3784(15) . ?
C2 N2 1.3807(14) . ?
C3 C4 1.4809(14) . ?
C3 C15 1.4814(15) . ?
C4 C5 1.3920(16) . ?
C4 C9 1.4100(15) . ?
C5 C6 1.3909(17) . ?
C5 H5 0.95 . ?
C6 C7 1.388(2) . ?
C6 H6 0.95 . ?
C7 C8 1.385(2) . ?
C7 H7 0.95 . ?
C8 C9 1.3907(16) . ?
C8 H8 0.95 . ?
C9 C10 1.4605(17) . ?
C10 C11 1.3872(16) . ?
C10 C15 1.4118(15) . ?
C11 C12 1.386(2) . ?
C11 H11 0.95 . ?
C12 C13 1.391(2) . ?
C12 H12 0.95 . ?
C13 C14 1.3924(17) . ?
C13 H13 0.95 . ?
C14 C15 1.3929(17) . ?
C14 H14 0.95 . ?
C16 C18 1.3817(15) . ?
C16 N1 1.3868(14) . ?
C16 C17 1.4699(14) . ?
C17 N2 1.2875(14) . ?
C17 O2 1.3388(13) . ?
C18 C19 1.4852(15) . ?
C18 C30 1.4856(14) . ?
C19 C20 1.3925(17) . ?
C19 C24 1.4127(15) . ?
C20 C21 1.3919(17) . ?
C20 H20 0.95 . ?
C21 C22 1.388(2) . ?
C21 H21 0.95 . ?
C22 C23 1.383(2) . ?
C22 H22 0.95 . ?
C23 C24 1.3885(17) . ?
C23 H23 0.95 . ?
C24 C25 1.4559(17) . ?
C25 C26 1.3888(16) . ?
C25 C30 1.4126(15) . ?
C26 C27 1.383(2) . ?
C26 H26 0.95 . ?
C27 C28 1.3883(19) . ?
C27 H27 0.95 . ?
C28 C29 1.3906(16) . ?
C28 H28 0.95 . ?
C29 C30 1.3949(16) . ?
C29 H29 0.95 . ?
C31 O1 1.4496(13) . ?
C31 C32 1.5133(14) . ?
C31 H31A 0.99 . ?
C31 H31B 0.99 . ?
C32 C33 1.5264(15) . ?
C32 H32A 0.99 . ?
C32 H32B 0.99 . ?
C33 C34 1.5247(15) . ?
C33 H33A 0.99 . ?
C33 H33B 0.99 . ?
C34 C35 1.5214(16) . ?
C34 H34A 0.99 . ?
C34 H34B 0.99 . ?
C35 C36 1.5263(17) . ?
C35 H35A 0.99 . ?
C35 H35B 0.99 . ?
C36 H36A 0.98 . ?
C36 H36B 0.98 . ?
C36 H36C 0.98 . ?
C37 O2 1.4468(13) . ?
C37 C38 1.5123(15) . ?
C37 H37A 0.99 . ?
C37 H37B 0.99 . ?
C38 C39 1.5242(15) . ?
C38 H38A 0.99 . ?
C38 H38B 0.99 . ?
C39 C40 1.5222(14) . ?
C39 H39A 0.99 . ?
C39 H39B 0.99 . ?
C40 C41 1.5149(17) . ?
C40 H40A 0.99 . ?
C40 H40B 0.99 . ?
C41 C42 1.5234(17) . ?
C41 H41A 0.99 . ?
C41 H41B 0.99 . ?
C42 H42A 0.98 . ?
C42 H42B 0.98 . ?
C42 H42C 0.98 . ?
